data_4305107
loop_
_publ_author_name
'Wen-Hua Zhang'
'Ying-Lin Song'
'Zhen-Hong Wei'
'Ling-Ling Li'
'Yu-Jian Huang'
'Yong Zhang'
'Jian-Ping Lang'

_publ_contact_author_email jplang@suda.edu.cn
_publ_contact_author_fax 86-512-65880089
_publ_contact_author_name 'Jian-Ping Lang'
_publ_contact_author_phone 86-512-65882865
_publ_section_title
;
Assembly of [(\h5-C5Me5)MoS3Cu3]-Supported One-Dimensional Chains with
Single, Double, Triple, and Quadruple Strands
;
_journal_name_full 'Inorganic Chemistry'
_journal_page_first 5332
_journal_page_last 5346
_journal_paper_doi 10.1021/ic8003454
_journal_volume 47
_journal_year 2008
_chemical_formula_moiety 'C44 H54 Br4 Cu6 Mo2 N4 S6, C3 H7 N O, C2 H3 N'
_chemical_formula_sum 'C49 H64 Br4 Cu6 Mo2 N6 O S6'
_chemical_formula_weight 1838.18
_chemical_name_systematic
; 
 ? 
;
_space_group_IT_number 2
_symmetry_cell_setting triclinic
_symmetry_space_group_name_Hall '-P 1'
_symmetry_space_group_name_H-M 'P -1'
_atom_sites_solution_hydrogens geom
_atom_sites_solution_primary direct
_atom_sites_solution_secondary difmap
_audit_creation_method SHELXL-97
_cell_angle_alpha 85.34(3)
_cell_angle_beta 86.70(3)
_cell_angle_gamma 87.41(3)
_cell_formula_units_Z 2
_cell_length_a 10.027(2)
_cell_length_b 15.706(3)
_cell_length_c 20.198(4)
_cell_measurement_reflns_used 10573
_cell_measurement_temperature 193(2)
_cell_measurement_theta_max 25.3491
_cell_measurement_theta_min 3.0402
_cell_volume 3162.5(11)
_computing_structure_refinement 'SHELXL-97 (Sheldrick, 1997)'
_computing_structure_solution 'SHELXS-97 (Sheldrick, 1990)'
_diffrn_ambient_temperature 193(2)
_diffrn_measured_fraction_theta_full 0.994
_diffrn_measured_fraction_theta_max 0.994
_diffrn_measurement_device_type 'Rigaku Mercury'
_diffrn_measurement_method \w
_diffrn_radiation_monochromator graphite
_diffrn_radiation_source 'fine-focus sealed tube'
_diffrn_radiation_type MoK\a
_diffrn_radiation_wavelength 0.71073
_diffrn_reflns_av_R_equivalents 0.0759
_diffrn_reflns_av_sigmaI/netI 0.0938
_diffrn_reflns_limit_h_max 12
_diffrn_reflns_limit_h_min -12
_diffrn_reflns_limit_k_max 18
_diffrn_reflns_limit_k_min -16
_diffrn_reflns_limit_l_max 24
_diffrn_reflns_limit_l_min -22
_diffrn_reflns_number 30997
_diffrn_reflns_theta_full 25.35
_diffrn_reflns_theta_max 25.35
_diffrn_reflns_theta_min 3.04
_diffrn_standards_decay_% 0
_diffrn_standards_interval_count 0
_diffrn_standards_interval_time 0
_diffrn_standards_number 0
_exptl_absorpt_coefficient_mu 5.124
_exptl_absorpt_correction_T_max 0.7837
_exptl_absorpt_correction_T_min 0.1433
_exptl_absorpt_correction_type multi-scan
_exptl_absorpt_process_details 'Jacobson R. (1998) Private communication.'
_exptl_crystal_colour Black
_exptl_crystal_density_diffrn 1.930
_exptl_crystal_density_method 'not measured'
_exptl_crystal_description Block
_exptl_crystal_F_000 1804
_exptl_crystal_size_max 0.62
_exptl_crystal_size_mid 0.20
_exptl_crystal_size_min 0.05
_refine_diff_density_max 1.446
_refine_diff_density_min -1.015
_refine_diff_density_rms 0.166
_refine_ls_extinction_method none
_refine_ls_goodness_of_fit_ref 1.129
_refine_ls_hydrogen_treatment constr
_refine_ls_matrix_type full
_refine_ls_number_parameters 680
_refine_ls_number_reflns 11490
_refine_ls_number_restraints 32
_refine_ls_restrained_S_all 1.128
_refine_ls_R_factor_all 0.1026
_refine_ls_R_factor_gt 0.0752
_refine_ls_shift/su_max 0.001
_refine_ls_shift/su_mean 0.000
_refine_ls_structure_factor_coef Fsqd
_refine_ls_weighting_details 'calc w=1/[\s^2^(Fo^2^)+(0.0509P)^2^+14.0040P] where P=(Fo^2^+2Fc^2^)/3'
_refine_ls_weighting_scheme calc
_refine_ls_wR_factor_gt 0.1509
_refine_ls_wR_factor_ref 0.1643
_reflns_number_gt 8740
_reflns_number_total 11490
_reflns_threshold_expression >2sigma(I)
_cod_data_source_file ic8003454-file003_6.cif
_cod_data_source_block {[{(h5-C5Me5)MoS3Cu3}2(m-bpe)2(m-Br)(m3-Br)Br2].DMF.MeCN}n
_cod_depositor_comments
;
The following automatic conversions were performed:
'_exptl_absorpt_correction_type' value 'Multi-scan' changed to
'multi-scan' according to
'/home/saulius/struct/CIF-dictionaries/cif_core.dic' dictionary named
'cif_core.dic' version 2.4.1 from 2010-06-29.

Automatic conversion script
Id: cif_fix_enum 1527 2010-12-29 10:47:43Z saulius 
;
_cod_original_cell_volume 3162.6(11)
_cod_database_code 4305107

loop_
_symmetry_equiv_pos_as_xyz
'x, y, z'
'-x, -y, -z'

loop_
_atom_site_label
_atom_site_type_symbol
_atom_site_fract_x
_atom_site_fract_y
_atom_site_fract_z
_atom_site_U_iso_or_equiv
_atom_site_adp_type
_atom_site_occupancy
_atom_site_symmetry_multiplicity
_atom_site_calc_flag
_atom_site_refinement_flags
_atom_site_disorder_assembly
_atom_site_disorder_group
Mo1 Mo 1.12011(7) 0.50058(5) 0.30914(4) 0.02125(19) Uani 1 1 d . . .
Mo2 Mo -0.22252(8) 0.00824(5) 0.82832(4) 0.0254(2) Uani 1 1 d . . .
Cu1 Cu 0.91086(11) 0.43882(7) 0.38090(6) 0.0318(3) Uani 1 1 d . . .
Cu2 Cu 1.01072(12) 0.61936(7) 0.38439(6) 0.0302(3) Uani 1 1 d . . .
Cu3 Cu 0.90499(12) 0.56874(8) 0.25209(7) 0.0403(3) Uani 1 1 d . . .
Cu4 Cu -0.00363(13) 0.03056(9) 0.75296(7) 0.0457(4) Uani 1 1 d . . .
Cu5 Cu -0.26092(13) -0.05071(8) 0.71209(6) 0.0374(3) Uani 1 1 d . . .
Cu6 Cu -0.06708(12) -0.13382(7) 0.82820(7) 0.0349(3) Uani 1 1 d . . .
Br1 Br 0.75758(13) 0.62635(10) 0.17564(7) 0.0694(4) Uani 1 1 d . . .
Br2 Br 0.75035(9) 0.58793(6) 0.38927(5) 0.0342(3) Uani 1 1 d . . .
Br3 Br -0.34538(12) -0.07358(7) 0.61194(6) 0.0488(3) Uani 1 1 d . . .
Br4 Br 0.03671(11) -0.14673(6) 0.71139(6) 0.0406(3) Uani 1 1 d . . .
S1 S 0.9495(2) 0.42912(15) 0.27199(13) 0.0318(6) Uani 1 1 d . . .
S2 S 1.0901(2) 0.48913(14) 0.42260(12) 0.0272(5) Uani 1 1 d . . .
S3 S 1.0785(2) 0.64163(14) 0.27687(13) 0.0303(6) Uani 1 1 d . . .
S4 S -0.0076(2) -0.00876(15) 0.86129(13) 0.0321(6) Uani 1 1 d . . .
S5 S -0.2064(3) 0.08157(15) 0.72631(13) 0.0328(6) Uani 1 1 d . . .
S6 S -0.2873(2) -0.12503(15) 0.80976(13) 0.0331(6) Uani 1 1 d . . .
O1 O 0.4424(12) 0.5833(9) 0.8823(7) 0.119(4) Uani 1 1 d U . .
N1 N 0.7870(8) 0.3611(5) 0.4316(4) 0.0294(18) Uani 1 1 d . . .
N2 N 0.1534(8) 0.0773(6) 0.7055(4) 0.038(2) Uani 1 1 d . . .
N3 N 1.0155(8) 0.7244(5) 0.4323(4) 0.0317(19) Uani 1 1 d . . .
N4 N -0.0085(8) -0.2328(5) 0.8888(5) 0.036(2) Uani 1 1 d . . .
N5 N 0.3954(11) 0.6765(10) 0.7933(8) 0.089(4) Uani 1 1 d U . .
N6 N 0.478(3) 0.7308(16) 0.0268(12) 0.203(13) Uani 1 1 d . . .
C1 C 0.7705(9) 0.2820(6) 0.4159(5) 0.032(2) Uani 1 1 d . . .
H1 H 0.8283 0.2597 0.3820 0.038 Uiso 1 1 calc R . .
C2 C 0.6726(11) 0.2304(6) 0.4468(5) 0.040(3) Uani 1 1 d . . .
H2 H 0.6657 0.1737 0.4345 0.048 Uiso 1 1 calc R . .
C3 C 0.5860(9) 0.2611(6) 0.4950(5) 0.029(2) Uani 1 1 d . . .
C4 C 0.6045(9) 0.3445(6) 0.5123(5) 0.032(2) Uani 1 1 d . . .
H4 H 0.5484 0.3681 0.5462 0.038 Uiso 1 1 calc R . .
C5 C 0.7037(9) 0.3917(6) 0.4799(5) 0.029(2) Uani 1 1 d . . .
H5 H 0.7144 0.4481 0.4920 0.035 Uiso 1 1 calc R . .
C6 C 0.4749(11) 0.2103(7) 0.5309(5) 0.045(3) Uani 1 1 d . . .
H6A H 0.3898 0.2446 0.5278 0.054 Uiso 1 1 calc R . .
H6B H 0.4653 0.1577 0.5081 0.054 Uiso 1 1 calc R . .
C7 C 0.4976(10) 0.1860(7) 0.6025(6) 0.041(3) Uani 1 1 d . . .
H7A H 0.5746 0.1444 0.6054 0.049 Uiso 1 1 calc R . .
H7B H 0.5214 0.2375 0.6237 0.049 Uiso 1 1 calc R . .
C8 C 0.3800(10) 0.1481(6) 0.6402(5) 0.035(2) Uani 1 1 d . . .
C9 C 0.3465(11) 0.0662(7) 0.6325(6) 0.046(3) Uani 1 1 d . . .
H9 H 0.3991 0.0320 0.6034 0.055 Uiso 1 1 calc R . .
C10 C 0.2356(11) 0.0340(7) 0.6674(6) 0.048(3) Uani 1 1 d . . .
H10 H 0.2176 -0.0241 0.6634 0.058 Uiso 1 1 calc R . .
C11 C 0.1861(11) 0.1572(7) 0.7130(6) 0.049(3) Uani 1 1 d . . .
H11 H 0.1304 0.1902 0.7417 0.059 Uiso 1 1 calc R . .
C12 C 0.2981(11) 0.1950(7) 0.6808(6) 0.044(3) Uani 1 1 d . . .
H12 H 0.3168 0.2524 0.6871 0.053 Uiso 1 1 calc R . .
C13 C 1.1059(10) 0.7821(6) 0.4097(5) 0.034(2) Uani 1 1 d . . .
H13 H 1.1666 0.7703 0.3734 0.040 Uiso 1 1 calc R . .
C14 C 1.1112(10) 0.8583(6) 0.4389(5) 0.034(2) Uani 1 1 d . . .
H14 H 1.1778 0.8972 0.4230 0.041 Uiso 1 1 calc R . .
C15 C 1.0234(10) 0.8796(5) 0.4899(5) 0.032(2) Uani 1 1 d . . .
C16 C 0.9313(11) 0.8194(6) 0.5121(5) 0.043(3) Uani 1 1 d . . .
H16 H 0.8680 0.8304 0.5475 0.051 Uiso 1 1 calc R . .
C17 C 0.9317(10) 0.7425(6) 0.4822(5) 0.033(2) Uani 1 1 d . . .
H17 H 0.8687 0.7014 0.4986 0.040 Uiso 1 1 calc R . .
C18 C 1.0298(12) 0.9631(6) 0.5215(5) 0.042(3) Uani 1 1 d . . .
H18A H 1.1242 0.9741 0.5286 0.051 Uiso 1 1 calc R . .
H18B H 0.9805 0.9588 0.5655 0.051 Uiso 1 1 calc R . .
C19 C 0.0732(10) -0.2966(6) 0.8695(5) 0.037(2) Uani 1 1 d . . .
H19 H 0.1168 -0.2901 0.8265 0.044 Uiso 1 1 calc R . .
C20 C 0.0984(10) -0.3718(6) 0.9085(6) 0.041(3) Uani 1 1 d . . .
H20 H 0.1597 -0.4145 0.8928 0.049 Uiso 1 1 calc R . .
C21 C 0.0332(11) -0.3837(6) 0.9702(6) 0.043(3) Uani 1 1 d . . .
C22 C -0.0489(13) -0.3177(7) 0.9914(6) 0.051(3) Uani 1 1 d . . .
H22 H -0.0935 -0.3229 1.0342 0.062 Uiso 1 1 calc R . .
C23 C -0.0665(14) -0.2438(7) 0.9502(6) 0.055(3) Uani 1 1 d . . .
H23 H -0.1224 -0.1987 0.9662 0.066 Uiso 1 1 calc R . .
C24 C 0.0456(13) -0.4679(7) 1.0113(6) 0.056(3) Uani 1 1 d . . .
H24A H 0.1392 -0.4906 1.0076 0.068 Uiso 1 1 calc R . .
H24B H 0.0228 -0.4589 1.0586 0.068 Uiso 1 1 calc R . .
C25 C 1.2990(9) 0.5039(6) 0.2269(5) 0.032(2) Uani 1 1 d . . .
C26 C 1.3535(8) 0.5236(5) 0.2866(5) 0.023(2) Uani 1 1 d . . .
C27 C 1.3431(9) 0.4499(5) 0.3325(5) 0.027(2) Uani 1 1 d . . .
C28 C 1.2809(8) 0.3863(5) 0.3013(5) 0.026(2) Uani 1 1 d . . .
C29 C 1.2558(9) 0.4180(6) 0.2343(5) 0.030(2) Uani 1 1 d . . .
C30 C 1.3018(11) 0.5613(7) 0.1624(5) 0.039(3) Uani 1 1 d . . .
H30A H 1.3874 0.5523 0.1376 0.058 Uiso 1 1 calc R . .
H30B H 1.2910 0.6212 0.1727 0.058 Uiso 1 1 calc R . .
H30C H 1.2287 0.5474 0.1355 0.058 Uiso 1 1 calc R . .
C31 C 1.4204(10) 0.6034(6) 0.2976(6) 0.041(3) Uani 1 1 d . . .
H31A H 1.5126 0.6004 0.2788 0.061 Uiso 1 1 calc R . .
H31B H 1.4207 0.6099 0.3454 0.061 Uiso 1 1 calc R . .
H31C H 1.3719 0.6525 0.2758 0.061 Uiso 1 1 calc R . .
C32 C 1.4035(10) 0.4379(7) 0.3978(5) 0.045(3) Uani 1 1 d . . .
H32A H 1.3339 0.4242 0.4326 0.067 Uiso 1 1 calc R . .
H32B H 1.4455 0.4906 0.4068 0.067 Uiso 1 1 calc R . .
H32C H 1.4712 0.3909 0.3973 0.067 Uiso 1 1 calc R . .
C33 C 1.2543(10) 0.2977(6) 0.3313(6) 0.042(3) Uani 1 1 d . . .
H33A H 1.3329 0.2600 0.3230 0.064 Uiso 1 1 calc R . .
H33B H 1.1771 0.2763 0.3111 0.064 Uiso 1 1 calc R . .
H33C H 1.2354 0.2991 0.3794 0.064 Uiso 1 1 calc R . .
C34 C 1.2104(11) 0.3681(7) 0.1819(6) 0.048(3) Uani 1 1 d . . .
H34A H 1.1549 0.4051 0.1521 0.072 Uiso 1 1 calc R . .
H34B H 1.1580 0.3207 0.2022 0.072 Uiso 1 1 calc R . .
H34C H 1.2882 0.3453 0.1563 0.072 Uiso 1 1 calc R . .
C35 C -0.3795(11) -0.0025(7) 0.9207(5) 0.042(3) Uani 1 1 d . . .
C36 C -0.4422(10) 0.0438(7) 0.8669(5) 0.038(3) Uani 1 1 d . . .
C37 C -0.3808(10) 0.1208(6) 0.8526(5) 0.037(3) Uani 1 1 d . . .
C38 C -0.2742(11) 0.1219(7) 0.8943(6) 0.041(3) Uani 1 1 d . . .
C39 C -0.2753(11) 0.0466(8) 0.9379(5) 0.047(3) Uani 1 1 d . . .
C40 C -0.4224(13) -0.0881(7) 0.9558(7) 0.064(4) Uani 1 1 d . . .
H40A H -0.3430 -0.1223 0.9695 0.097 Uiso 1 1 calc R . .
H40B H -0.4707 -0.1193 0.9252 0.097 Uiso 1 1 calc R . .
H40C H -0.4809 -0.0775 0.9951 0.097 Uiso 1 1 calc R . .
C41 C -0.5668(11) 0.0188(9) 0.8345(7) 0.062(4) Uani 1 1 d . . .
H41A H -0.6441 0.0537 0.8499 0.093 Uiso 1 1 calc R . .
H41B H -0.5826 -0.0418 0.8467 0.093 Uiso 1 1 calc R . .
H41C H -0.5539 0.0283 0.7860 0.093 Uiso 1 1 calc R . .
C42 C -0.4247(13) 0.1947(7) 0.8042(7) 0.062(4) Uani 1 1 d . . .
H42A H -0.4873 0.2333 0.8274 0.094 Uiso 1 1 calc R . .
H42B H -0.4687 0.1723 0.7675 0.094 Uiso 1 1 calc R . .
H42C H -0.3464 0.2259 0.7865 0.094 Uiso 1 1 calc R . .
C43 C -0.1782(13) 0.1949(8) 0.8987(8) 0.075(4) Uani 1 1 d . . .
H43A H -0.1439 0.2144 0.8539 0.113 Uiso 1 1 calc R . .
H43B H -0.1035 0.1741 0.9257 0.113 Uiso 1 1 calc R . .
H43C H -0.2263 0.2425 0.9194 0.113 Uiso 1 1 calc R . .
C44 C -0.1921(14) 0.0278(11) 0.9957(6) 0.087(5) Uani 1 1 d . . .
H44A H -0.2308 0.0581 1.0333 0.130 Uiso 1 1 calc R . .
H44B H -0.1013 0.0466 0.9842 0.130 Uiso 1 1 calc R . .
H44C H -0.1892 -0.0339 1.0081 0.130 Uiso 1 1 calc R . .
C45 C 0.4086(19) 0.7475(15) 0.8306(14) 0.170(10) Uani 1 1 d U . .
H45A H 0.4656 0.7890 0.8052 0.255 Uiso 1 1 calc R . .
H45B H 0.4492 0.7285 0.8726 0.255 Uiso 1 1 calc R . .
H45C H 0.3202 0.7744 0.8401 0.255 Uiso 1 1 calc R . .
C46 C 0.3685(16) 0.6845(16) 0.7280(9) 0.137(8) Uani 1 1 d U . .
H46A H 0.3944 0.6310 0.7079 0.206 Uiso 1 1 calc R . .
H46B H 0.4191 0.7313 0.7052 0.206 Uiso 1 1 calc R . .
H46C H 0.2726 0.6970 0.7238 0.206 Uiso 1 1 calc R . .
C47 C 0.4118(14) 0.5949(14) 0.8211(11) 0.103(5) Uani 1 1 d U . .
H47 H 0.4009 0.5475 0.7959 0.124 Uiso 1 1 calc R . .
C48 C 0.600(2) 0.5955(16) 0.0127(11) 0.133(8) Uani 1 1 d . . .
H48A H 0.6766 0.6066 -0.0185 0.199 Uiso 1 1 calc R . .
H48B H 0.5427 0.5548 -0.0052 0.199 Uiso 1 1 calc R . .
H48C H 0.6311 0.5715 0.0556 0.199 Uiso 1 1 calc R . .
C49 C 0.526(2) 0.6727(16) 0.0214(11) 0.109(7) Uani 1 1 d . . .

loop_
_atom_site_aniso_label
_atom_site_aniso_U_11
_atom_site_aniso_U_22
_atom_site_aniso_U_33
_atom_site_aniso_U_23
_atom_site_aniso_U_13
_atom_site_aniso_U_12
Mo1 0.0204(4) 0.0197(4) 0.0239(4) -0.0037(3) 0.0026(3) -0.0048(3)
Mo2 0.0269(4) 0.0240(4) 0.0248(5) -0.0010(3) 0.0024(4) -0.0028(3)
Cu1 0.0272(6) 0.0380(7) 0.0306(7) -0.0028(5) 0.0057(5) -0.0143(5)
Cu2 0.0365(7) 0.0231(6) 0.0313(7) -0.0071(5) 0.0057(5) -0.0025(5)
Cu3 0.0313(7) 0.0418(8) 0.0482(9) -0.0009(6) -0.0102(6) 0.0005(5)
Cu4 0.0310(7) 0.0642(9) 0.0393(8) 0.0128(7) 0.0056(6) -0.0136(6)
Cu5 0.0457(8) 0.0366(7) 0.0306(7) -0.0057(5) 0.0003(6) -0.0079(6)
Cu6 0.0356(7) 0.0249(6) 0.0431(8) 0.0022(5) 0.0004(6) -0.0004(5)
Br1 0.0490(8) 0.1052(11) 0.0509(8) 0.0117(8) -0.0150(7) 0.0137(7)
Br2 0.0246(5) 0.0307(5) 0.0462(7) 0.0000(4) 0.0023(5) -0.0014(4)
Br3 0.0560(7) 0.0516(7) 0.0413(7) -0.0174(5) -0.0130(6) 0.0085(5)
Br4 0.0475(6) 0.0328(6) 0.0406(7) -0.0061(5) 0.0146(5) -0.0086(5)
S1 0.0273(13) 0.0359(14) 0.0339(15) -0.0108(11) 0.0018(11) -0.0107(10)
S2 0.0271(12) 0.0263(12) 0.0282(14) -0.0030(10) 0.0024(10) -0.0049(9)
S3 0.0316(13) 0.0236(12) 0.0347(15) -0.0014(10) 0.0057(11) -0.0017(10)
S4 0.0260(13) 0.0352(14) 0.0353(15) -0.0033(11) -0.0009(11) -0.0023(10)
S5 0.0390(15) 0.0294(13) 0.0294(14) 0.0009(10) -0.0007(12) -0.0027(10)
S6 0.0315(13) 0.0288(13) 0.0390(16) -0.0041(11) 0.0059(12) -0.0077(10)
O1 0.090(9) 0.159(12) 0.103(10) -0.001(8) -0.020(8) 0.032(8)
N1 0.029(4) 0.029(4) 0.031(5) -0.004(4) 0.005(4) -0.007(3)
N2 0.027(5) 0.047(6) 0.037(5) 0.009(4) 0.002(4) -0.006(4)
N3 0.033(5) 0.027(4) 0.035(5) -0.009(4) 0.003(4) -0.002(3)
N4 0.036(5) 0.024(4) 0.048(6) -0.005(4) 0.009(4) -0.001(4)
N5 0.040(7) 0.126(11) 0.098(10) 0.012(8) -0.016(7) 0.013(7)
N6 0.31(4) 0.15(2) 0.129(19) 0.012(16) 0.10(2) 0.04(2)
C1 0.029(5) 0.032(6) 0.034(6) -0.008(4) 0.007(5) 0.002(4)
C2 0.057(7) 0.032(6) 0.031(6) -0.008(5) 0.012(5) -0.013(5)
C3 0.026(5) 0.040(6) 0.020(5) 0.007(4) 0.000(4) -0.019(4)
C4 0.023(5) 0.046(6) 0.026(6) 0.002(4) 0.011(4) -0.019(4)
C5 0.033(5) 0.021(5) 0.035(6) -0.004(4) -0.007(5) -0.003(4)
C6 0.051(7) 0.061(7) 0.028(6) -0.005(5) -0.005(5) -0.041(6)
C7 0.027(6) 0.043(6) 0.050(7) 0.008(5) 0.002(5) -0.012(5)
C8 0.034(6) 0.033(6) 0.037(6) 0.012(5) -0.004(5) -0.004(4)
C9 0.043(7) 0.040(6) 0.052(8) 0.003(5) 0.008(6) -0.011(5)
C10 0.047(7) 0.043(7) 0.057(8) -0.016(6) 0.008(6) -0.015(5)
C11 0.043(7) 0.044(7) 0.059(8) 0.001(6) 0.010(6) 0.004(5)
C12 0.049(7) 0.028(6) 0.055(8) 0.009(5) 0.001(6) -0.007(5)
C13 0.038(6) 0.029(5) 0.036(6) -0.016(4) 0.011(5) -0.009(4)
C14 0.039(6) 0.029(5) 0.034(6) 0.002(4) 0.004(5) -0.006(4)
C15 0.052(6) 0.011(4) 0.033(6) -0.005(4) -0.004(5) -0.001(4)
C16 0.052(7) 0.039(6) 0.035(7) -0.015(5) 0.022(5) -0.004(5)
C17 0.033(6) 0.032(5) 0.032(6) -0.006(4) 0.016(5) -0.002(4)
C18 0.062(7) 0.030(6) 0.037(7) -0.009(5) -0.008(6) -0.001(5)
C19 0.033(6) 0.043(6) 0.035(6) -0.002(5) -0.010(5) -0.001(5)
C20 0.038(6) 0.034(6) 0.049(8) 0.000(5) -0.002(5) 0.011(5)
C21 0.047(7) 0.031(6) 0.051(8) 0.002(5) -0.020(6) -0.005(5)
C22 0.074(9) 0.036(7) 0.041(7) 0.003(5) 0.005(6) 0.003(6)
C23 0.084(10) 0.035(7) 0.044(8) 0.001(5) 0.006(7) 0.006(6)
C24 0.069(9) 0.039(7) 0.061(9) 0.014(6) -0.032(7) 0.000(6)
C25 0.027(5) 0.028(5) 0.040(6) -0.008(4) 0.015(5) -0.001(4)
C26 0.016(4) 0.027(5) 0.025(5) -0.002(4) 0.003(4) -0.004(4)
C27 0.022(5) 0.023(5) 0.033(6) -0.001(4) 0.001(4) 0.009(4)
C28 0.019(5) 0.016(5) 0.041(6) -0.002(4) 0.007(4) 0.007(3)
C29 0.020(5) 0.026(5) 0.047(7) -0.016(4) 0.000(4) 0.003(4)
C30 0.042(6) 0.049(7) 0.024(6) -0.001(5) 0.011(5) -0.001(5)
C31 0.033(6) 0.031(6) 0.057(8) -0.004(5) 0.011(5) -0.014(4)
C32 0.032(6) 0.055(7) 0.044(7) 0.005(5) -0.002(5) 0.014(5)
C33 0.038(6) 0.031(6) 0.056(8) 0.002(5) 0.013(5) 0.001(4)
C34 0.040(6) 0.046(7) 0.061(8) -0.019(6) -0.001(6) -0.005(5)
C35 0.042(6) 0.042(6) 0.038(7) 0.002(5) 0.029(5) 0.007(5)
C36 0.025(5) 0.044(6) 0.044(7) -0.011(5) 0.011(5) 0.008(4)
C37 0.035(6) 0.027(5) 0.047(7) -0.006(5) 0.012(5) 0.007(4)
C38 0.039(6) 0.042(6) 0.044(7) -0.027(5) 0.007(5) -0.002(5)
C39 0.044(7) 0.074(8) 0.021(6) -0.007(5) 0.008(5) 0.013(6)
C40 0.061(8) 0.047(7) 0.077(10) 0.011(7) 0.033(7) 0.010(6)
C41 0.033(7) 0.087(10) 0.067(9) -0.022(7) -0.002(6) 0.002(6)
C42 0.070(9) 0.038(7) 0.072(10) 0.011(6) 0.011(7) 0.028(6)
C43 0.060(9) 0.063(9) 0.107(13) -0.049(8) 0.014(8) -0.010(7)
C44 0.072(10) 0.166(16) 0.022(7) -0.022(8) -0.012(7) 0.045(10)
C45 0.068(12) 0.168(18) 0.29(3) -0.093(19) -0.010(16) -0.057(13)
C46 0.046(10) 0.27(3) 0.083(12) 0.026(13) 0.013(9) 0.029(13)
C47 0.040(8) 0.150(13) 0.113(13) 0.005(11) 0.003(9) 0.031(9)
C48 0.091(15) 0.20(2) 0.114(18) -0.030(17) 0.005(13) -0.013(15)
C49 0.128(18) 0.112(18) 0.082(14) -0.017(13) 0.024(12) 0.018(14)

loop_
_atom_type_symbol
_atom_type_description
_atom_type_scat_dispersion_real
_atom_type_scat_dispersion_imag
_atom_type_scat_source
C C 0.0033 0.0016 'International Tables Vol C Tables 4.2.6.8 and 6.1.1.4'
H H 0.0000 0.0000 'International Tables Vol C Tables 4.2.6.8 and 6.1.1.4'
N N 0.0061 0.0033 'International Tables Vol C Tables 4.2.6.8 and 6.1.1.4'
O O 0.0106 0.0060 'International Tables Vol C Tables 4.2.6.8 and 6.1.1.4'
S S 0.1246 0.1234 'International Tables Vol C Tables 4.2.6.8 and 6.1.1.4'
Cu Cu 0.3201 1.2651 'International Tables Vol C Tables 4.2.6.8 and 6.1.1.4'
Br Br -0.2901 2.4595 'International Tables Vol C Tables 4.2.6.8 and 6.1.1.4'
Mo Mo -1.6832 0.6857 'International Tables Vol C Tables 4.2.6.8 and 6.1.1.4'

loop_
_geom_angle_atom_site_label_1
_geom_angle_atom_site_label_2
_geom_angle_atom_site_label_3
_geom_angle
_geom_angle_site_symmetry_1
_geom_angle_site_symmetry_3
_geom_angle_publ_flag
S1 Mo1 S3 105.89(10) . . ?
S1 Mo1 S2 105.38(10) . . ?
S3 Mo1 S2 105.71(9) . . ?
S1 Mo1 C28 95.3(2) . . ?
S3 Mo1 C28 143.4(2) . . ?
S2 Mo1 C28 96.7(2) . . ?
S1 Mo1 C25 108.7(3) . . ?
S3 Mo1 C25 86.8(2) . . ?
S2 Mo1 C25 138.6(3) . . ?
C28 Mo1 C25 57.8(3) . . ?
S1 Mo1 C29 83.7(2) . . ?
S3 Mo1 C29 117.3(3) . . ?
S2 Mo1 C29 131.7(3) . . ?
C28 Mo1 C29 35.1(3) . . ?
C25 Mo1 C29 34.9(3) . . ?
S1 Mo1 C26 141.0(2) . . ?
S3 Mo1 C26 88.2(2) . . ?
S2 Mo1 C26 105.3(2) . . ?
C28 Mo1 C26 57.7(3) . . ?
C25 Mo1 C26 34.5(3) . . ?
C29 Mo1 C26 57.9(3) . . ?
S1 Mo1 C27 129.4(2) . . ?
S3 Mo1 C27 119.9(2) . . ?
S2 Mo1 C27 82.9(2) . . ?
C28 Mo1 C27 34.4(3) . . ?
C25 Mo1 C27 57.4(3) . . ?
C29 Mo1 C27 57.7(3) . . ?
C26 Mo1 C27 34.6(3) . . ?
S1 Mo1 Cu3 53.10(7) . . ?
S3 Mo1 Cu3 53.10(7) . . ?
S2 Mo1 Cu3 111.61(8) . . ?
C28 Mo1 Cu3 141.4(2) . . ?
C25 Mo1 Cu3 107.4(3) . . ?
C29 Mo1 Cu3 111.3(2) . . ?
C26 Mo1 Cu3 131.9(2) . . ?
C27 Mo1 Cu3 164.7(2) . . ?
S1 Mo1 Cu1 53.00(7) . . ?
S3 Mo1 Cu1 109.79(8) . . ?
S2 Mo1 Cu1 53.02(7) . . ?
C28 Mo1 Cu1 106.8(2) . . ?
C25 Mo1 Cu1 157.4(2) . . ?
C29 Mo1 Cu1 123.0(2) . . ?
C26 Mo1 Cu1 154.2(2) . . ?
C27 Mo1 Cu1 120.8(2) . . ?
Cu3 Mo1 Cu1 73.58(5) . . ?
S1 Mo1 Cu2 107.26(8) . . ?
S3 Mo1 Cu2 53.28(7) . . ?
S2 Mo1 Cu2 53.55(7) . . ?
C28 Mo1 Cu2 146.1(2) . . ?
C25 Mo1 Cu2 132.1(2) . . ?
C29 Mo1 Cu2 166.8(2) . . ?
C26 Mo1 Cu2 110.2(2) . . ?
C27 Mo1 Cu2 116.6(2) . . ?
Cu3 Mo1 Cu2 71.64(5) . . ?
Cu1 Mo1 Cu2 70.21(5) . . ?
S5 Mo2 S6 105.64(10) . . ?
S5 Mo2 S4 105.14(10) . . ?
S6 Mo2 S4 106.23(10) . . ?
S5 Mo2 C38 99.6(3) . . ?
S6 Mo2 C38 142.3(3) . . ?
S4 Mo2 C38 93.4(3) . . ?
S5 Mo2 C36 102.7(3) . . ?
S6 Mo2 C36 89.7(3) . . ?
S4 Mo2 C36 142.5(3) . . ?
C38 Mo2 C36 57.3(4) . . ?
S5 Mo2 C39 134.6(3) . . ?
S6 Mo2 C39 113.8(3) . . ?
S4 Mo2 C39 85.0(3) . . ?
C38 Mo2 C39 35.0(4) . . ?
C36 Mo2 C39 57.5(4) . . ?
S5 Mo2 C35 137.3(3) . . ?
S6 Mo2 C35 84.9(3) . . ?
S4 Mo2 C35 111.4(3) . . ?
C38 Mo2 C35 57.7(4) . . ?
C36 Mo2 C35 35.0(4) . . ?
C39 Mo2 C35 34.4(4) . . ?
S5 Mo2 C37 83.2(3) . . ?
S6 Mo2 C37 121.9(3) . . ?
S4 Mo2 C37 127.0(3) . . ?
C38 Mo2 C37 34.5(4) . . ?
C36 Mo2 C37 34.0(3) . . ?
C39 Mo2 C37 57.5(4) . . ?
C35 Mo2 C37 57.4(4) . . ?
S5 Mo2 Cu4 53.64(8) . . ?
S6 Mo2 Cu4 104.99(8) . . ?
S4 Mo2 Cu4 53.36(7) . . ?
C38 Mo2 Cu4 112.5(3) . . ?
C36 Mo2 Cu4 154.5(3) . . ?
C39 Mo2 Cu4 129.7(3) . . ?
C35 Mo2 Cu4 163.4(3) . . ?
C37 Mo2 Cu4 123.7(2) . . ?
S5 Mo2 Cu5 52.86(7) . . ?
S6 Mo2 Cu5 52.82(8) . . ?
S4 Mo2 Cu5 114.74(8) . . ?
C38 Mo2 Cu5 143.9(3) . . ?
C36 Mo2 Cu5 102.1(3) . . ?
C39 Mo2 Cu5 157.8(3) . . ?
C35 Mo2 Cu5 123.7(3) . . ?
C37 Mo2 Cu5 111.5(3) . . ?
Cu4 Mo2 Cu5 72.44(5) . . ?
S5 Mo2 Cu6 109.83(8) . . ?
S6 Mo2 Cu6 53.59(7) . . ?
S4 Mo2 Cu6 53.18(7) . . ?
C38 Mo2 Cu6 139.6(3) . . ?
C36 Mo2 Cu6 135.8(3) . . ?
C39 Mo2 Cu6 111.2(3) . . ?
C35 Mo2 Cu6 109.5(3) . . ?
C37 Mo2 Cu6 166.8(3) . . ?
Cu4 Mo2 Cu6 68.24(5) . . ?
Cu5 Mo2 Cu6 76.38(5) . . ?
N1 Cu1 S1 119.7(2) . . ?
N1 Cu1 S2 124.0(2) . . ?
S1 Cu1 S2 109.22(10) . . ?
N1 Cu1 Mo1 163.0(2) . . ?
S1 Cu1 Mo1 54.88(7) . . ?
S2 Cu1 Mo1 55.01(7) . . ?
N1 Cu1 Br2 96.9(2) . . ?
S1 Cu1 Br2 104.08(9) . . ?
S2 Cu1 Br2 96.05(8) . . ?
Mo1 Cu1 Br2 100.15(5) . . ?
N1 Cu1 Cu2 139.4(2) . . ?
S1 Cu1 Cu2 96.66(8) . . ?
S2 Cu1 Cu2 47.34(7) . . ?
Mo1 Cu1 Cu2 54.97(4) . . ?
Br2 Cu1 Cu2 54.17(4) . . ?
N3 Cu2 S3 112.1(2) . . ?
N3 Cu2 S2 124.7(2) . . ?
S3 Cu2 S2 108.30(10) . . ?
N3 Cu2 Mo1 153.3(2) . . ?
S3 Cu2 Mo1 54.75(7) . . ?
S2 Cu2 Mo1 54.73(7) . . ?
N3 Cu2 Br2 103.2(2) . . ?
S3 Cu2 Br2 107.45(9) . . ?
S2 Cu2 Br2 98.86(8) . . ?
Mo1 Cu2 Br2 103.13(5) . . ?
N3 Cu2 Cu1 148.4(2) . . ?
S3 Cu2 Cu1 98.40(8) . . ?
S2 Cu2 Cu1 46.70(7) . . ?
Mo1 Cu2 Cu1 54.81(4) . . ?
Br2 Cu2 Cu1 57.85(5) . . ?
S1 Cu3 S3 109.82(10) . . ?
S1 Cu3 Br1 124.01(10) . . ?
S3 Cu3 Br1 120.69(9) . . ?
S1 Cu3 Mo1 55.04(7) . . ?
S3 Cu3 Mo1 55.10(7) . . ?
Br1 Cu3 Mo1 163.63(8) . . ?
N2 Cu4 S4 122.0(3) . . ?
N2 Cu4 S5 119.6(3) . . ?
S4 Cu4 S5 109.08(11) . . ?
N2 Cu4 Mo2 164.7(3) . . ?
S4 Cu4 Mo2 55.73(7) . . ?
S5 Cu4 Mo2 55.36(7) . . ?
N2 Cu4 Cu6 135.5(3) . . ?
S4 Cu4 Cu6 48.70(8) . . ?
S5 Cu4 Cu6 101.57(8) . . ?
Mo2 Cu4 Cu6 56.60(5) . . ?
S5 Cu5 S6 110.14(11) . . ?
S5 Cu5 Br3 116.92(9) . . ?
S6 Cu5 Br3 129.33(9) . . ?
S5 Cu5 Mo2 55.01(8) . . ?
S6 Cu5 Mo2 55.18(7) . . ?
Br3 Cu5 Mo2 163.40(7) . . ?
N4 Cu6 S4 112.4(3) . . ?
N4 Cu6 S6 115.3(3) . . ?
S4 Cu6 S6 108.88(10) . . ?
N4 Cu6 Br4 110.5(3) . . ?
S4 Cu6 Br4 107.31(9) . . ?
S6 Cu6 Br4 101.70(9) . . ?
N4 Cu6 Mo2 140.8(3) . . ?
S4 Cu6 Mo2 54.84(7) . . ?
S6 Cu6 Mo2 54.60(7) . . ?
Br4 Cu6 Mo2 108.75(6) . . ?
N4 Cu6 Cu4 148.7(2) . . ?
S4 Cu6 Cu4 48.16(8) . . ?
S6 Cu6 Cu4 95.60(8) . . ?
Br4 Cu6 Cu4 64.93(5) . . ?
Mo2 Cu6 Cu4 55.16(4) . . ?
Cu2 Br2 Cu1 67.98(4) . . ?
Cu3 S1 Cu1 90.91(11) . . ?
Cu3 S1 Mo1 71.86(8) . . ?
Cu1 S1 Mo1 72.12(9) . . ?
Cu1 S2 Cu2 85.95(10) . . ?
Cu1 S2 Mo1 71.97(8) . . ?
Cu2 S2 Mo1 71.72(8) . . ?
Cu3 S3 Cu2 88.01(10) . . ?
Cu3 S3 Mo1 71.80(8) . . ?
Cu2 S3 Mo1 71.97(8) . . ?
Cu4 S4 Cu6 83.14(10) . . ?
Cu4 S4 Mo2 70.91(9) . . ?
Cu6 S4 Mo2 71.98(8) . . ?
Cu5 S5 Cu4 88.80(10) . . ?
Cu5 S5 Mo2 72.13(8) . . ?
Cu4 S5 Mo2 71.00(9) . . ?
Cu5 S6 Cu6 94.42(11) . . ?
Cu5 S6 Mo2 72.00(8) . . ?
Cu6 S6 Mo2 71.81(8) . . ?
C1 N1 C5 117.5(8) . . ?
C1 N1 Cu1 122.9(7) . . ?
C5 N1 Cu1 119.2(6) . . ?
C10 N2 C11 115.8(9) . . ?
C10 N2 Cu4 123.9(8) . . ?
C11 N2 Cu4 120.2(8) . . ?
C17 N3 C13 118.6(8) . . ?
C17 N3 Cu2 124.0(7) . . ?
C13 N3 Cu2 117.4(7) . . ?
C19 N4 C23 116.2(9) . . ?
C19 N4 Cu6 123.7(7) . . ?
C23 N4 Cu6 119.4(7) . . ?
C46 N5 C47 116(2) . . ?
C46 N5 C45 123(2) . . ?
C47 N5 C45 121.2(19) . . ?
N1 C1 C2 123.0(9) . . ?
N1 C1 H1 118.5 . . ?
C2 C1 H1 118.5 . . ?
C3 C2 C1 120.1(9) . . ?
C3 C2 H2 120.0 . . ?
C1 C2 H2 120.0 . . ?
C2 C3 C4 117.0(8) . . ?
C2 C3 C6 124.1(9) . . ?
C4 C3 C6 119.0(9) . . ?
C5 C4 C3 119.8(9) . . ?
C5 C4 H4 120.1 . . ?
C3 C4 H4 120.1 . . ?
N1 C5 C4 122.7(9) . . ?
N1 C5 H5 118.7 . . ?
C4 C5 H5 118.7 . . ?
C7 C6 C3 113.8(8) . . ?
C7 C6 H6A 108.8 . . ?
C3 C6 H6A 108.8 . . ?
C7 C6 H6B 108.8 . . ?
C3 C6 H6B 108.8 . . ?
H6A C6 H6B 107.7 . . ?
C8 C7 C6 113.7(8) . . ?
C8 C7 H7A 108.8 . . ?
C6 C7 H7A 108.8 . . ?
C8 C7 H7B 108.8 . . ?
C6 C7 H7B 108.8 . . ?
H7A C7 H7B 107.7 . . ?
C12 C8 C9 117.7(10) . . ?
C12 C8 C7 121.3(9) . . ?
C9 C8 C7 120.9(10) . . ?
C8 C9 C10 119.1(11) . . ?
C8 C9 H9 120.5 . . ?
C10 C9 H9 120.5 . . ?
N2 C10 C9 124.9(10) . . ?
N2 C10 H10 117.5 . . ?
C9 C10 H10 117.5 . . ?
N2 C11 C12 123.4(11) . . ?
N2 C11 H11 118.3 . . ?
C12 C11 H11 118.3 . . ?
C8 C12 C11 119.0(10) . . ?
C8 C12 H12 120.5 . . ?
C11 C12 H12 120.5 . . ?
N3 C13 C14 120.5(9) . . ?
N3 C13 H13 119.7 . . ?
C14 C13 H13 119.7 . . ?
C15 C14 C13 122.1(9) . . ?
C15 C14 H14 119.0 . . ?
C13 C14 H14 119.0 . . ?
C14 C15 C16 116.3(9) . . ?
C14 C15 C18 121.7(9) . . ?
C16 C15 C18 121.9(10) . . ?
C15 C16 C17 119.7(9) . . ?
C15 C16 H16 120.2 . . ?
C17 C16 H16 120.2 . . ?
N3 C17 C16 122.8(9) . . ?
N3 C17 H17 118.6 . . ?
C16 C17 H17 118.6 . . ?
C15 C18 C18 111.5(11) . 2_776 ?
C15 C18 H18A 109.3 . . ?
C18 C18 H18A 109.3 2_776 . ?
C15 C18 H18B 109.3 . . ?
C18 C18 H18B 109.3 2_776 . ?
H18A C18 H18B 108.0 . . ?
N4 C19 C20 124.0(10) . . ?
N4 C19 H19 118.0 . . ?
C20 C19 H19 118.0 . . ?
C21 C20 C19 119.0(10) . . ?
C21 C20 H20 120.5 . . ?
C19 C20 H20 120.5 . . ?
C22 C21 C20 117.7(10) . . ?
C22 C21 C24 121.2(11) . . ?
C20 C21 C24 121.0(11) . . ?
C21 C22 C23 119.8(12) . . ?
C21 C22 H22 120.1 . . ?
C23 C22 H22 120.1 . . ?
N4 C23 C22 123.2(11) . . ?
N4 C23 H23 118.4 . . ?
C22 C23 H23 118.4 . . ?
C24 C24 C21 111.3(11) 2_547 . ?
C24 C24 H24A 109.4 2_547 . ?
C21 C24 H24A 109.4 . . ?
C24 C24 H24B 109.4 2_547 . ?
C21 C24 H24B 109.4 . . ?
H24A C24 H24B 108.0 . . ?
C26 C25 C29 109.2(8) . . ?
C26 C25 C30 125.0(8) . . ?
C29 C25 C30 125.4(9) . . ?
C26 C25 Mo1 73.6(5) . . ?
C29 C25 Mo1 73.4(5) . . ?
C30 C25 Mo1 125.0(6) . . ?
C25 C26 C27 107.4(8) . . ?
C25 C26 C31 126.3(8) . . ?
C27 C26 C31 126.1(9) . . ?
C25 C26 Mo1 71.8(5) . . ?
C27 C26 Mo1 72.8(5) . . ?
C31 C26 Mo1 124.9(6) . . ?
C28 C27 C26 108.3(8) . . ?
C28 C27 C32 125.5(8) . . ?
C26 C27 C32 125.8(9) . . ?
C28 C27 Mo1 71.5(5) . . ?
C26 C27 Mo1 72.6(5) . . ?
C32 C27 Mo1 127.9(7) . . ?
C27 C28 C29 108.8(8) . . ?
C27 C28 C33 125.8(9) . . ?
C29 C28 C33 125.3(9) . . ?
C27 C28 Mo1 74.1(5) . . ?
C29 C28 Mo1 73.6(5) . . ?
C33 C28 Mo1 122.0(6) . . ?
C25 C29 C28 106.3(8) . . ?
C25 C29 C34 127.0(10) . . ?
C28 C29 C34 126.3(9) . . ?
C25 C29 Mo1 71.7(5) . . ?
C28 C29 Mo1 71.3(5) . . ?
C34 C29 Mo1 127.4(7) . . ?
C25 C30 H30A 109.5 . . ?
C25 C30 H30B 109.5 . . ?
H30A C30 H30B 109.5 . . ?
C25 C30 H30C 109.5 . . ?
H30A C30 H30C 109.5 . . ?
H30B C30 H30C 109.5 . . ?
C26 C31 H31A 109.5 . . ?
C26 C31 H31B 109.5 . . ?
H31A C31 H31B 109.5 . . ?
C26 C31 H31C 109.5 . . ?
H31A C31 H31C 109.5 . . ?
H31B C31 H31C 109.5 . . ?
C27 C32 H32A 109.5 . . ?
C27 C32 H32B 109.5 . . ?
H32A C32 H32B 109.5 . . ?
C27 C32 H32C 109.5 . . ?
H32A C32 H32C 109.5 . . ?
H32B C32 H32C 109.5 . . ?
C28 C33 H33A 109.5 . . ?
C28 C33 H33B 109.5 . . ?
H33A C33 H33B 109.5 . . ?
C28 C33 H33C 109.5 . . ?
H33A C33 H33C 109.5 . . ?
H33B C33 H33C 109.5 . . ?
C29 C34 H34A 109.5 . . ?
C29 C34 H34B 109.5 . . ?
H34A C34 H34B 109.5 . . ?
C29 C34 H34C 109.5 . . ?
H34A C34 H34C 109.5 . . ?
H34B C34 H34C 109.5 . . ?
C39 C35 C36 107.2(9) . . ?
C39 C35 C40 126.4(11) . . ?
C36 C35 C40 126.3(11) . . ?
C39 C35 Mo2 72.5(6) . . ?
C36 C35 Mo2 71.8(6) . . ?
C40 C35 Mo2 123.3(7) . . ?
C37 C36 C35 109.0(10) . . ?
C37 C36 C41 124.4(10) . . ?
C35 C36 C41 126.3(10) . . ?
C37 C36 Mo2 74.2(6) . . ?
C35 C36 Mo2 73.3(5) . . ?
C41 C36 Mo2 123.9(7) . . ?
C36 C37 C38 107.6(9) . . ?
C36 C37 C42 127.1(11) . . ?
C38 C37 C42 125.1(10) . . ?
C36 C37 Mo2 71.8(5) . . ?
C38 C37 Mo2 70.9(5) . . ?
C42 C37 Mo2 126.1(8) . . ?
C37 C38 C39 108.5(9) . . ?
C37 C38 C43 127.3(11) . . ?
C39 C38 C43 123.9(11) . . ?
C37 C38 Mo2 74.6(6) . . ?
C39 C38 Mo2 73.6(6) . . ?
C43 C38 Mo2 122.3(7) . . ?
C35 C39 C38 107.6(10) . . ?
C35 C39 C44 125.9(12) . . ?
C38 C39 C44 126.1(13) . . ?
C35 C39 Mo2 73.1(6) . . ?
C38 C39 Mo2 71.4(6) . . ?
C44 C39 Mo2 126.4(8) . . ?
C35 C40 H40A 109.5 . . ?
C35 C40 H40B 109.5 . . ?
H40A C40 H40B 109.5 . . ?
C35 C40 H40C 109.5 . . ?
H40A C40 H40C 109.5 . . ?
H40B C40 H40C 109.5 . . ?
C36 C41 H41A 109.5 . . ?
C36 C41 H41B 109.5 . . ?
H41A C41 H41B 109.5 . . ?
C36 C41 H41C 109.5 . . ?
H41A C41 H41C 109.5 . . ?
H41B C41 H41C 109.5 . . ?
C37 C42 H42A 109.5 . . ?
C37 C42 H42B 109.5 . . ?
H42A C42 H42B 109.5 . . ?
C37 C42 H42C 109.5 . . ?
H42A C42 H42C 109.5 . . ?
H42B C42 H42C 109.5 . . ?
C38 C43 H43A 109.5 . . ?
C38 C43 H43B 109.5 . . ?
H43A C43 H43B 109.5 . . ?
C38 C43 H43C 109.5 . . ?
H43A C43 H43C 109.5 . . ?
H43B C43 H43C 109.5 . . ?
C39 C44 H44A 109.5 . . ?
C39 C44 H44B 109.5 . . ?
H44A C44 H44B 109.5 . . ?
C39 C44 H44C 109.5 . . ?
H44A C44 H44C 109.5 . . ?
H44B C44 H44C 109.5 . . ?
N5 C45 H45A 109.5 . . ?
N5 C45 H45B 109.5 . . ?
H45A C45 H45B 109.5 . . ?
N5 C45 H45C 109.5 . . ?
H45A C45 H45C 109.5 . . ?
H45B C45 H45C 109.5 . . ?
N5 C46 H46A 109.5 . . ?
N5 C46 H46B 109.5 . . ?
H46A C46 H46B 109.5 . . ?
N5 C46 H46C 109.5 . . ?
H46A C46 H46C 109.5 . . ?
H46B C46 H46C 109.5 . . ?
O1 C47 N5 119(2) . . ?
O1 C47 H47 120.6 . . ?
N5 C47 H47 120.6 . . ?
C49 C48 H48A 109.5 . . ?
C49 C48 H48B 109.5 . . ?
H48A C48 H48B 109.5 . . ?
C49 C48 H48C 109.5 . . ?
H48A C48 H48C 109.5 . . ?
H48B C48 H48C 109.5 . . ?
N6 C49 C48 176(3) . . ?

loop_
_geom_bond_atom_site_label_1
_geom_bond_atom_site_label_2
_geom_bond_distance
_geom_bond_site_symmetry_2
_geom_bond_publ_flag
Mo1 S1 2.282(2) . ?
Mo1 S3 2.285(2) . ?
Mo1 S2 2.288(3) . ?
Mo1 C28 2.366(8) . ?
Mo1 C25 2.373(9) . ?
Mo1 C29 2.396(9) . ?
Mo1 C26 2.397(8) . ?
Mo1 C27 2.399(8) . ?
Mo1 Cu3 2.6462(16) . ?
Mo1 Cu1 2.6552(16) . ?
Mo1 Cu2 2.6604(16) . ?
Mo2 S5 2.278(3) . ?
Mo2 S6 2.285(3) . ?
Mo2 S4 2.290(3) . ?
Mo2 C38 2.336(10) . ?
Mo2 C36 2.353(9) . ?
Mo2 C39 2.365(11) . ?
Mo2 C35 2.372(10) . ?
Mo2 C37 2.384(9) . ?
Mo2 Cu4 2.6184(17) . ?
Mo2 Cu5 2.6471(16) . ?
Mo2 Cu6 2.6633(16) . ?
Cu1 N1 1.966(7) . ?
Cu1 S1 2.228(3) . ?
Cu1 S2 2.231(3) . ?
Cu1 Br2 2.7920(17) . ?
Cu1 Cu2 3.0570(17) . ?
Cu2 N3 1.982(8) . ?
Cu2 S3 2.243(3) . ?
Cu2 S2 2.254(3) . ?
Cu2 Br2 2.6737(16) . ?
Cu3 S1 2.227(3) . ?
Cu3 S3 2.227(3) . ?
Cu3 Br1 2.3027(19) . ?
Cu4 N2 1.938(8) . ?
Cu4 S4 2.223(3) . ?
Cu4 S5 2.230(3) . ?
Cu4 Cu6 2.9629(19) . ?
Cu5 S5 2.217(3) . ?
Cu5 S6 2.218(3) . ?
Cu5 Br3 2.2979(18) . ?
Cu6 N4 1.988(8) . ?
Cu6 S4 2.242(3) . ?
Cu6 S6 2.256(3) . ?
Cu6 Br4 2.5432(18) . ?
O1 C47 1.29(2) . ?
N1 C1 1.326(12) . ?
N1 C5 1.352(12) . ?
N2 C10 1.302(14) . ?
N2 C11 1.335(13) . ?
N3 C17 1.317(12) . ?
N3 C13 1.346(12) . ?
N4 C19 1.333(12) . ?
N4 C23 1.341(14) . ?
N5 C46 1.35(2) . ?
N5 C47 1.36(2) . ?
N5 C45 1.41(2) . ?
N6 C49 1.02(2) . ?
C1 C2 1.390(13) . ?
C1 H1 0.9500 . ?
C2 C3 1.369(14) . ?
C2 H2 0.9500 . ?
C3 C4 1.406(13) . ?
C3 C6 1.515(12) . ?
C4 C5 1.370(12) . ?
C4 H4 0.9500 . ?
C5 H5 0.9500 . ?
C6 C7 1.493(14) . ?
C6 H6A 0.9900 . ?
C6 H6B 0.9900 . ?
C7 C8 1.487(13) . ?
C7 H7A 0.9900 . ?
C7 H7B 0.9900 . ?
C8 C12 1.362(15) . ?
C8 C9 1.368(14) . ?
C9 C10 1.375(15) . ?
C9 H9 0.9500 . ?
C10 H10 0.9500 . ?
C11 C12 1.395(15) . ?
C11 H11 0.9500 . ?
C12 H12 0.9500 . ?
C13 C14 1.381(13) . ?
C13 H13 0.9500 . ?
C14 C15 1.368(14) . ?
C14 H14 0.9500 . ?
C15 C16 1.382(14) . ?
C15 C18 1.510(13) . ?
C16 C17 1.393(13) . ?
C16 H16 0.9500 . ?
C17 H17 0.9500 . ?
C18 C18 1.513(19) 2_776 ?
C18 H18A 0.9900 . ?
C18 H18B 0.9900 . ?
C19 C20 1.387(13) . ?
C19 H19 0.9500 . ?
C20 C21 1.377(15) . ?
C20 H20 0.9500 . ?
C21 C22 1.374(15) . ?
C21 C24 1.508(14) . ?
C22 C23 1.382(15) . ?
C22 H22 0.9500 . ?
C23 H23 0.9500 . ?
C24 C24 1.50(2) 2_547 ?
C24 H24A 0.9900 . ?
C24 H24B 0.9900 . ?
C25 C26 1.415(13) . ?
C25 C29 1.429(12) . ?
C25 C30 1.521(13) . ?
C26 C27 1.426(12) . ?
C26 C31 1.486(12) . ?
C27 C28 1.409(13) . ?
C27 C32 1.478(14) . ?
C28 C29 1.435(14) . ?
C28 C33 1.501(12) . ?
C29 C34 1.472(14) . ?
C30 H30A 0.9800 . ?
C30 H30B 0.9800 . ?
C30 H30C 0.9800 . ?
C31 H31A 0.9800 . ?
C31 H31B 0.9800 . ?
C31 H31C 0.9800 . ?
C32 H32A 0.9800 . ?
C32 H32B 0.9800 . ?
C32 H32C 0.9800 . ?
C33 H33A 0.9800 . ?
C33 H33B 0.9800 . ?
C33 H33C 0.9800 . ?
C34 H34A 0.9800 . ?
C34 H34B 0.9800 . ?
C34 H34C 0.9800 . ?
C35 C39 1.402(16) . ?
C35 C36 1.419(15) . ?
C35 C40 1.536(14) . ?
C36 C37 1.385(14) . ?
C36 C41 1.524(15) . ?
C37 C38 1.400(15) . ?
C37 C42 1.521(14) . ?
C38 C39 1.415(15) . ?
C38 C43 1.542(15) . ?
C39 C44 1.477(16) . ?
C40 H40A 0.9800 . ?
C40 H40B 0.9800 . ?
C40 H40C 0.9800 . ?
C41 H41A 0.9800 . ?
C41 H41B 0.9800 . ?
C41 H41C 0.9800 . ?
C42 H42A 0.9800 . ?
C42 H42B 0.9800 . ?
C42 H42C 0.9800 . ?
C43 H43A 0.9800 . ?
C43 H43B 0.9800 . ?
C43 H43C 0.9800 . ?
C44 H44A 0.9800 . ?
C44 H44B 0.9800 . ?
C44 H44C 0.9800 . ?
C45 H45A 0.9800 . ?
C45 H45B 0.9800 . ?
C45 H45C 0.9800 . ?
C46 H46A 0.9800 . ?
C46 H46B 0.9800 . ?
C46 H46C 0.9800 . ?
C47 H47 0.9500 . ?
C48 C49 1.41(3) . ?
C48 H48A 0.9800 . ?
C48 H48B 0.9800 . ?
C48 H48C 0.9800 . ?
